data_4037149
loop_
_publ_author_name
'Dorel, Ruth'
'Echavarren, Antonio M.'

_publ_section_title
;
 Ready Access to the Echinopines Skeleton via Gold(I)-Catalyzed
 Alkoxycyclizations of Enynes.
;
_journal_issue 18
_journal_name_full 'The Journal of organic chemistry'
_journal_page_first 8444
_journal_page_last 8454
_journal_paper_doi 10.1021/acs.joc.6b01607
_journal_volume 81
_journal_year 2016
_chemical_absolute_configuration ad
_chemical_formula_sum 'C17 H24 O3'
_chemical_formula_weight 276.36
_space_group_IT_number 19
_space_group_name_Hall 'P 2ac 2ab'
_space_group_name_H-M_alt 'P 21 21 21'
_symmetry_cell_setting orthorhombic
_symmetry_space_group_name_H-M 'P 21 21 21'
_atom_sites_solution_hydrogens geom
_audit_creation_method SHELXL-2014
_cell_angle_alpha 90
_cell_angle_beta 90
_cell_angle_gamma 90
_cell_formula_units_Z 4
_cell_length_a 7.7978(18)
_cell_length_b 12.383(3)
_cell_length_c 15.345(4)
_cell_measurement_temperature 100(2)
_cell_volume 1481.7(6)
_computing_cell_refinement 'Bruker APEX2 v2011.4-0'
_computing_data_collection 'Bruker APEX2 v2011.4-0'
_computing_data_reduction 'Bruker SAINT V7.60A'
_computing_molecular_graphics 'Bruker SHELXTL'
_computing_publication_material 'Bruker SHELXTL'
_computing_structure_refinement 'SHELXL-2014 (Sheldrick, 2014)'
_computing_structure_solution Sir2011
_diffrn_ambient_temperature 100(2)
_diffrn_detector_area_resol_mean 512
_diffrn_detector_type 'PILATUS 200K'
_diffrn_measured_fraction_theta_full 0.998
_diffrn_measured_fraction_theta_max 0.999
_diffrn_measurement_device_type '1/4chi goniometer'
_diffrn_measurement_method
;
 Fullsphere data collection, phi and omega scans
;
_diffrn_measurement_specimen_support 'magnetic support with MicroMount'
_diffrn_radiation_monochromator 'Confocal Max Flux optic'
_diffrn_radiation_type MoK\a
_diffrn_radiation_wavelength 0.7107
_diffrn_reflns_av_R_equivalents 0.0144
_diffrn_reflns_av_unetI/netI 0.0103
_diffrn_reflns_Laue_measured_fraction_full 0.998
_diffrn_reflns_Laue_measured_fraction_max 0.999
_diffrn_reflns_limit_h_max 11
_diffrn_reflns_limit_h_min -12
_diffrn_reflns_limit_k_max 19
_diffrn_reflns_limit_k_min -20
_diffrn_reflns_limit_l_max 25
_diffrn_reflns_limit_l_min -25
_diffrn_reflns_number 28725
_diffrn_reflns_point_group_measured_fraction_full 0.999
_diffrn_reflns_point_group_measured_fraction_max 0.994
_diffrn_reflns_theta_full 25.242
_diffrn_reflns_theta_max 36.327
_diffrn_reflns_theta_min 2.655
_diffrn_source 'Microfocus rotating anode X-ray tube'
_diffrn_source_current 24
_diffrn_source_power 50
_diffrn_source_size '0.2 mm x 0.2 mm fine focus'
_diffrn_source_type 'Rigaku MicroMax-007HF'
_exptl_absorpt_coefficient_mu 0.083
_exptl_absorpt_correction_T_max 0.984
_exptl_absorpt_correction_T_min 0.757
_exptl_absorpt_correction_type empirical
_exptl_absorpt_process_details
; 
 SADABS Version 2008/1 Bruker-Nonius
 Blessing, Acta Cryst. (1995) A51 33-38
;
_exptl_crystal_colour Colorless
_exptl_crystal_density_diffrn 1.239
_exptl_crystal_description Unknown
_exptl_crystal_F_000 600
_exptl_crystal_size_max 0.20
_exptl_crystal_size_mid 0.20
_exptl_crystal_size_min 0.20
_refine_diff_density_max 0.454
_refine_diff_density_min -0.194
_refine_diff_density_rms 0.045
_refine_ls_abs_structure_details
;
 Flack x determined using 2962 quotients [(I+)-(I-)]/[(I+)+(I-)]
 (Parsons, Flack and Wagner, Acta Cryst. B69 (2013) 249-259).
;
_refine_ls_abs_structure_Flack 0.35(11)
_refine_ls_extinction_method none
_refine_ls_goodness_of_fit_ref 1.135
_refine_ls_hydrogen_treatment constr
_refine_ls_matrix_type full
_refine_ls_number_parameters 184
_refine_ls_number_reflns 7137
_refine_ls_number_restraints 0
_refine_ls_restrained_S_all 1.135
_refine_ls_R_factor_all 0.0319
_refine_ls_R_factor_gt 0.0303
_refine_ls_shift/su_max 0.000
_refine_ls_shift/su_mean 0.000
_refine_ls_structure_factor_coef Fsqd
_refine_ls_weighting_details 'w=1/[\s^2^(Fo^2^)+(0.0479P)^2^+0.1535P] where P=(Fo^2^+2Fc^2^)/3'
_refine_ls_weighting_scheme calc
_refine_ls_wR_factor_gt 0.0832
_refine_ls_wR_factor_ref 0.0846
_reflns_Friedel_coverage 0.779
_reflns_Friedel_fraction_full 0.999
_reflns_Friedel_fraction_max 0.987
_reflns_number_gt 6927
_reflns_number_total 7137
_reflns_threshold_expression 'I > 2\s(I)'
_cod_data_source_file jo6b01607_si_003.cif
_cod_data_source_block RD-E044
_cod_depositor_comments
;
The following automatic conversions were performed:

data item '_symmetry_cell_setting' value 'Orthorhombic' was changed
to 'orthorhombic' in accordance with the
/home/saulius/struct/COD-crude-data/automatic-downloads/DataCite-retrospective/ACS/depositions/lib/dictionaries/cif_core.dic
dictionary named 'cif_core.dic' version 2.4.2 last updated on
2011-04-26.

Automatic conversion script
Id: cif_fix_values 6909 2019-04-08 15:41:33Z antanas 
;
_cod_original_sg_symbol_H-M P2(1)2(1)2(1)
_cod_database_code 4037149
_shelx_space_group_comment
;
The symmetry employed for this shelxl refinement is uniquely defined
by the following loop, which should always be used as a source of
symmetry information in preference to the above space-group names.
They are only intended as comments.
;
_shelx_estimated_absorpt_t_min 0.984
_shelx_estimated_absorpt_t_max 0.984
_shelxl_version_number 2014-3

loop_
_space_group_symop_operation_xyz
'x, y, z'
'-x+1/2, -y, z+1/2'
'-x, y+1/2, -z+1/2'
'x+1/2, -y+1/2, -z'

loop_
_atom_site_label
_atom_site_type_symbol
_atom_site_fract_x
_atom_site_fract_y
_atom_site_fract_z
_atom_site_U_iso_or_equiv
_atom_site_adp_type
_atom_site_occupancy
_atom_site_site_symmetry_order
_atom_site_calc_flag
_atom_site_refinement_flags_posn
_atom_site_refinement_flags_adp
O2 O -0.24490(8) 0.56747(6) 0.79249(4) 0.01481(11) Uani 1 1 d . .
O3 O 0.09217(10) 0.36868(5) 0.50260(4) 0.01677(12) Uani 1 1 d . .
O1 O 0.35541(10) 0.78130(6) 0.73316(5) 0.01972(14) Uani 1 1 d . .
C2 C 0.12295(10) 0.66246(6) 0.75828(5) 0.01134(12) Uani 1 1 d . .
H2 H 0.0969 0.7167 0.8029 0.014 Uiso 1 1 calc R U
C4 C -0.09935(10) 0.51909(7) 0.75063(5) 0.01151(12) Uani 1 1 d . .
H4 H -0.1101 0.4405 0.7454 0.014 Uiso 1 1 calc R U
C5 C -0.07965(10) 0.57351(7) 0.66402(5) 0.01129(12) Uani 1 1 d . .
C16 C 0.06018(12) 0.40501(7) 0.58903(5) 0.01437(14) Uani 1 1 d . .
H16A H 0.1618 0.3946 0.6245 0.017 Uiso 1 1 calc R U
H16B H -0.0326 0.3635 0.6145 0.017 Uiso 1 1 calc R U
C7 C 0.01308(10) 0.52258(7) 0.58740(5) 0.01164(12) Uani 1 1 d . .
C12 C 0.08336(12) 0.71378(7) 0.59242(5) 0.01427(13) Uani 1 1 d . .
H12A H 0.1784 0.7633 0.6008 0.017 Uiso 1 1 calc R U
H12B H 0.0004 0.7469 0.5537 0.017 Uiso 1 1 calc R U
C15 C -0.28204(12) 0.51995(8) 0.87474(6) 0.01658(15) Uani 1 1 d . .
H15A H -0.1869 0.5309 0.9135 0.025 Uiso 1 1 calc R U
H15B H -0.3014 0.4439 0.8674 0.025 Uiso 1 1 calc R U
H15C H -0.3828 0.5529 0.8989 0.025 Uiso 1 1 calc R U
C11 C 0.00058(11) 0.68434(7) 0.67978(5) 0.01176(12) Uani 1 1 d . .
H11 H -0.0875 0.7373 0.6956 0.014 Uiso 1 1 calc R U
C1 C 0.31617(11) 0.66792(7) 0.74123(6) 0.01395(13) Uani 1 1 d . .
H1 H 0.3725 0.6429 0.7946 0.017 Uiso 1 1 calc R U
C3 C 0.06663(10) 0.55299(7) 0.79463(5) 0.01177(12) Uani 1 1 d . .
C9 C 0.32177(11) 0.57530(7) 0.58981(6) 0.01538(14) Uani 1 1 d . .
H9 H 0.3902 0.5340 0.5530 0.018 Uiso 1 1 calc R U
C6 C -0.17552(11) 0.55236(8) 0.58114(5) 0.01445(14) Uani 1 1 d . .
H6A H -0.2062 0.6140 0.5454 0.017 Uiso 1 1 calc R U
H6B H -0.2585 0.4940 0.5810 0.017 Uiso 1 1 calc R U
C8 C 0.14650(11) 0.60523(7) 0.55539(5) 0.01312(13) Uani 1 1 d . .
H8 H 0.1479 0.6076 0.4916 0.016 Uiso 1 1 calc R U
C10 C 0.39021(11) 0.60134(8) 0.66715(6) 0.01603(14) Uani 1 1 d . .
H10 H 0.4999 0.5745 0.6769 0.019 Uiso 1 1 calc R U
C14 C 0.14773(13) 0.49471(8) 0.85499(6) 0.01821(16) Uani 1 1 d . .
H14A H 0.1029 0.4286 0.8726 0.022 Uiso 1 1 calc R U
H14B H 0.2491 0.5201 0.8794 0.022 Uiso 1 1 calc R U
C17 C 0.14446(16) 0.25893(9) 0.50143(8) 0.02416(19) Uani 1 1 d . .
H17A H 0.0562 0.2149 0.5267 0.036 Uiso 1 1 calc R U
H17B H 0.2483 0.2510 0.5345 0.036 Uiso 1 1 calc R U
H17C H 0.1643 0.2367 0.4424 0.036 Uiso 1 1 calc R U
C13 C 0.53456(14) 0.80295(10) 0.73117(10) 0.0285(2) Uani 1 1 d . .
H13A H 0.5811 0.7797 0.6764 0.043 Uiso 1 1 calc R U
H13B H 0.5900 0.7647 0.7777 0.043 Uiso 1 1 calc R U
H13C H 0.5535 0.8791 0.7381 0.043 Uiso 1 1 calc R U

loop_
_atom_site_aniso_label
_atom_site_aniso_U_11
_atom_site_aniso_U_22
_atom_site_aniso_U_33
_atom_site_aniso_U_23
_atom_site_aniso_U_13
_atom_site_aniso_U_12
O2 0.0130(2) 0.0199(3) 0.0115(2) 0.0019(2) 0.00350(19) 0.0028(2)
O3 0.0233(3) 0.0145(2) 0.0125(2) -0.0007(2) 0.0026(2) 0.0055(2)
O1 0.0158(3) 0.0129(3) 0.0305(4) 0.0007(2) -0.0022(2) -0.0030(2)
C2 0.0119(3) 0.0108(3) 0.0114(3) -0.0007(2) -0.0006(2) 0.0009(2)
C4 0.0112(3) 0.0145(3) 0.0089(2) -0.0001(2) 0.0008(2) 0.0002(2)
C5 0.0107(3) 0.0149(3) 0.0083(2) 0.0004(2) -0.0003(2) 0.0003(2)
C16 0.0190(4) 0.0135(3) 0.0106(3) 0.0004(2) -0.0007(3) 0.0008(3)
C7 0.0129(3) 0.0131(3) 0.0089(3) 0.0005(2) 0.0005(2) 0.0009(2)
C12 0.0173(3) 0.0129(3) 0.0127(3) 0.0030(2) 0.0015(3) 0.0020(3)
C15 0.0183(3) 0.0196(4) 0.0118(3) 0.0000(3) 0.0048(3) -0.0020(3)
C11 0.0124(3) 0.0119(3) 0.0110(3) 0.0001(2) 0.0003(2) 0.0025(2)
C1 0.0126(3) 0.0120(3) 0.0172(3) 0.0001(3) -0.0015(2) 0.0000(2)
C3 0.0126(3) 0.0132(3) 0.0096(3) 0.0001(2) -0.0006(2) 0.0003(2)
C9 0.0133(3) 0.0164(3) 0.0165(3) -0.0003(3) 0.0040(3) 0.0019(3)
C6 0.0134(3) 0.0201(4) 0.0099(3) -0.0006(2) -0.0023(2) 0.0013(3)
C8 0.0146(3) 0.0140(3) 0.0108(3) 0.0017(2) 0.0022(2) 0.0012(3)
C10 0.0116(3) 0.0174(3) 0.0190(3) 0.0004(3) 0.0011(3) 0.0015(3)
C14 0.0193(4) 0.0186(4) 0.0168(3) 0.0052(3) -0.0058(3) -0.0017(3)
C17 0.0292(5) 0.0168(4) 0.0265(4) -0.0016(3) 0.0048(4) 0.0083(3)
C13 0.0175(4) 0.0214(4) 0.0467(7) 0.0033(4) -0.0051(4) -0.0071(3)

loop_
_atom_type_symbol
_atom_type_description
_atom_type_scat_dispersion_real
_atom_type_scat_dispersion_imag
_atom_type_scat_source
C C 0.0033 0.0016 'International Tables Vol C Tables 4.2.6.8 and 6.1.1.4'
H H 0.0000 0.0000 'International Tables Vol C Tables 4.2.6.8 and 6.1.1.4'
O O 0.0106 0.0060 'International Tables Vol C Tables 4.2.6.8 and 6.1.1.4'

loop_
_geom_angle_atom_site_label_1
_geom_angle_atom_site_label_2
_geom_angle_atom_site_label_3
_geom_angle
C15 O2 C4 112.67(7)
C17 O3 C16 111.41(8)
C13 O1 C1 113.18(8)
C3 C2 C1 112.58(7)
C3 C2 C11 105.05(6)
C1 C2 C11 117.53(7)
O2 C4 C5 106.88(7)
O2 C4 C3 111.07(7)
C5 C4 C3 100.52(6)
C4 C5 C6 128.55(7)
C4 C5 C7 123.31(7)
C6 C5 C7 60.49(5)
C4 C5 C11 107.80(6)
C6 C5 C11 119.72(7)
C7 C5 C11 107.51(6)
O3 C16 C7 109.51(7)
C16 C7 C5 120.43(7)
C16 C7 C6 118.24(7)
C5 C7 C6 59.13(5)
C16 C7 C8 118.97(7)
C5 C7 C8 107.03(7)
C6 C7 C8 118.20(7)
C11 C12 C8 104.47(7)
C5 C11 C12 104.35(6)
C5 C11 C2 102.51(6)
C12 C11 C2 117.34(7)
O1 C1 C10 112.55(8)
O1 C1 C2 105.46(7)
C10 C1 C2 118.57(7)
C14 C3 C4 124.28(8)
C14 C3 C2 126.61(8)
C4 C3 C2 109.11(6)
C10 C9 C8 127.62(8)
C5 C6 C7 60.38(5)
C9 C8 C7 109.67(7)
C9 C8 C12 111.97(7)
C7 C8 C12 104.26(7)
C9 C10 C1 129.94(8)

loop_
_geom_bond_atom_site_label_1
_geom_bond_atom_site_label_2
_geom_bond_distance
O2 C15 1.4224(11)
O2 C4 1.4352(10)
O3 C17 1.4190(12)
O3 C16 1.4224(11)
O1 C13 1.4228(14)
O1 C1 1.4423(12)
C2 C3 1.5302(12)
C2 C1 1.5307(12)
C2 C11 1.5604(11)
C4 C5 1.4981(11)
C4 C3 1.5190(12)
C5 C6 1.4983(12)
C5 C7 1.5176(11)
C5 C11 1.5275(12)
C16 C7 1.5018(13)
C7 C6 1.5192(12)
C7 C8 1.5398(12)
C12 C11 1.5319(12)
C12 C8 1.5401(13)
C1 C10 1.5184(13)
C3 C14 1.3337(12)
C9 C10 1.3406(13)
C9 C8 1.5114(13)

loop_
_geom_torsion_atom_site_label_1
_geom_torsion_atom_site_label_2
_geom_torsion_atom_site_label_3
_geom_torsion_atom_site_label_4
_geom_torsion
C15 O2 C4 C5 177.79(7)
C15 O2 C4 C3 -73.46(9)
O2 C4 C5 C6 -80.57(10)
C3 C4 C5 C6 163.42(8)
O2 C4 C5 C7 -157.28(7)
C3 C4 C5 C7 86.72(9)
O2 C4 C5 C11 76.62(8)
C3 C4 C5 C11 -39.39(8)
C17 O3 C16 C7 177.46(8)
O3 C16 C7 C5 160.94(7)
O3 C16 C7 C6 92.04(9)
O3 C16 C7 C8 -63.54(10)
C4 C5 C7 C16 12.27(12)
C6 C5 C7 C16 -106.75(9)
C11 C5 C7 C16 138.49(8)
C4 C5 C7 C6 119.01(9)
C11 C5 C7 C6 -114.76(7)
C4 C5 C7 C8 -127.87(8)
C6 C5 C7 C8 113.12(7)
C11 C5 C7 C8 -1.64(8)
C4 C5 C11 C12 157.29(7)
C6 C5 C11 C12 -43.15(9)
C7 C5 C11 C12 22.36(8)
C4 C5 C11 C2 34.45(8)
C6 C5 C11 C2 -165.99(7)
C7 C5 C11 C2 -100.48(7)
C8 C12 C11 C5 -34.45(8)
C8 C12 C11 C2 78.13(9)
C3 C2 C11 C5 -14.67(8)
C1 C2 C11 C5 111.38(8)
C3 C2 C11 C12 -128.28(7)
C1 C2 C11 C12 -2.23(11)
C13 O1 C1 C10 -58.94(11)
C13 O1 C1 C2 170.36(9)
C3 C2 C1 O1 -163.26(7)
C11 C2 C1 O1 74.47(9)
C3 C2 C1 C10 69.60(10)
C11 C2 C1 C10 -52.67(11)
O2 C4 C3 C14 96.53(10)
C5 C4 C3 C14 -150.64(9)
O2 C4 C3 C2 -83.65(8)
C5 C4 C3 C2 29.18(8)
C1 C2 C3 C14 41.73(12)
C11 C2 C3 C14 170.80(9)
C1 C2 C3 C4 -138.09(7)
C11 C2 C3 C4 -9.02(8)
C4 C5 C6 C7 -110.85(10)
C11 C5 C6 C7 94.30(8)
C16 C7 C6 C5 110.41(8)
C8 C7 C6 C5 -93.82(8)
C10 C9 C8 C7 -85.46(11)
C10 C9 C8 C12 29.77(13)
C16 C7 C8 C9 -40.36(10)
C5 C7 C8 C9 100.46(8)
C6 C7 C8 C9 164.05(7)
C16 C7 C8 C12 -160.41(7)
C5 C7 C8 C12 -19.59(8)
C6 C7 C8 C12 44.00(9)
C11 C12 C8 C9 -85.10(8)
C11 C12 C8 C7 33.38(8)
C8 C9 C10 C1 -0.83(16)
O1 C1 C10 C9 -89.70(12)
C2 C1 C10 C9 34.00(14)
